data_7218068
loop_
_publ_author_name
'Zhang, Zhiying'
'Li, Wei'
'Carpenter, Michael A.'
'Howard, Christopher J.'
'Cheetham, Anthony K.'

_publ_section_title
;
 Elastic properties and acoustic dissipation associated with a
 disorder--order ferroelectric transition in a metal--organic framework
;
_journal_issue 2
_journal_name_full CrystEngComm
_journal_page_first 370
_journal_paper_doi 10.1039/C4CE01386G
_journal_volume 17
_journal_year 2015
_chemical_formula_moiety '[NH4][Zn(HCOO)3]'
_chemical_formula_sum 'C3 H7 N O6 Zn'
_chemical_formula_weight 218.47
_chemical_name_systematic
; 
 ? 
;
_space_group_IT_number 182
_symmetry_cell_setting hexagonal
_symmetry_space_group_name_Hall 'P 6c 2c'
_symmetry_space_group_name_H-M 'P 63 2 2'
_atom_sites_solution_hydrogens geom
_atom_sites_solution_primary direct
_atom_sites_solution_secondary difmap
_audit_creation_method SHELXL-97
_cell_angle_alpha 90.00
_cell_angle_beta 90.00
_cell_angle_gamma 120.00
_cell_formula_units_Z 2
_cell_length_a 7.3090(2)
_cell_length_b 7.3090(2)
_cell_length_c 8.1701(3)
_cell_measurement_reflns_used 1310
_cell_measurement_temperature 300(2)
_cell_measurement_theta_max 28.9030
_cell_measurement_theta_min 4.0643
_cell_volume 377.98(2)
_computing_cell_refinement
;
CrysAlisPro, Agilent Technologies,
Version 1.171.35.11 (release 16-05-2011 CrysAlis171 .NET)
(compiled May 16 2011,17:55:39)
;
_computing_data_collection
;
CrysAlisPro, Agilent Technologies,
Version 1.171.35.11 (release 16-05-2011 CrysAlis171 .NET)
(compiled May 16 2011,17:55:39)
;
_computing_data_reduction
;
CrysAlisPro, Agilent Technologies,
Version 1.171.35.11 (release 16-05-2011 CrysAlis171 .NET)
(compiled May 16 2011,17:55:39)
;
_computing_molecular_graphics 'X-Seed (Barbour et al., 2001)'
_computing_publication_material 'X-Seed (Barbour et al., 2001)'
_computing_structure_refinement 'SHELXL-97 (Sheldrick, 1997)'
_computing_structure_solution 'SHELXS-97 (Sheldrick, 1990)'
_diffrn_ambient_temperature 300(2)
_diffrn_measured_fraction_theta_full 0.995
_diffrn_measured_fraction_theta_max 0.962
_diffrn_measurement_device_type 'Xcalibur, Eos, Gemini ultra'
_diffrn_measurement_method '\w scans'
_diffrn_radiation_monochromator graphite
_diffrn_radiation_source 'fine-focus sealed tube'
_diffrn_radiation_type MoK\a
_diffrn_radiation_wavelength 0.71073
_diffrn_reflns_av_R_equivalents 0.0362
_diffrn_reflns_av_sigmaI/netI 0.0179
_diffrn_reflns_limit_h_max 9
_diffrn_reflns_limit_h_min -9
_diffrn_reflns_limit_k_max 9
_diffrn_reflns_limit_k_min -9
_diffrn_reflns_limit_l_max 10
_diffrn_reflns_limit_l_min -10
_diffrn_reflns_number 2059
_diffrn_reflns_theta_full 27.00
_diffrn_reflns_theta_max 28.97
_diffrn_reflns_theta_min 4.07
_exptl_absorpt_coefficient_mu 3.235
_exptl_absorpt_correction_T_max 1.00000
_exptl_absorpt_correction_T_min 0.37243
_exptl_absorpt_correction_type multi-scan
_exptl_absorpt_process_details
;
CrysAlisPro, Agilent Technologies,
Version 1.171.35.11 (release 16-05-2011 CrysAlis171 .NET)
(compiled May 16 2011,17:55:39)
Empirical absorption correction using spherical harmonics,
 implemented in SCALE3 ABSPACK scaling algorithm.
;
_exptl_crystal_colour colorless
_exptl_crystal_density_diffrn 1.920
_exptl_crystal_density_method 'not measured'
_exptl_crystal_description blocky
_exptl_crystal_F_000 220
_exptl_crystal_size_max 0.40
_exptl_crystal_size_mid 0.30
_exptl_crystal_size_min 0.30
_refine_diff_density_max 0.197
_refine_diff_density_min -0.467
_refine_diff_density_rms 0.084
_refine_ls_abs_structure_details 'Flack H D (1983), Acta Cryst. A39, 876-881'
_refine_ls_abs_structure_Flack -0.04(3)
_refine_ls_extinction_coef 1.52(7)
_refine_ls_extinction_expression Fc^*^=kFc[1+0.001xFc^2^\l^3^/sin(2\q)]^-1/4^
_refine_ls_extinction_method SHELXL
_refine_ls_goodness_of_fit_ref 1.074
_refine_ls_hydrogen_treatment mixed
_refine_ls_matrix_type full
_refine_ls_number_parameters 20
_refine_ls_number_reflns 323
_refine_ls_number_restraints 3
_refine_ls_restrained_S_all 1.107
_refine_ls_R_factor_all 0.0183
_refine_ls_R_factor_gt 0.0180
_refine_ls_shift/su_max 0.000
_refine_ls_shift/su_mean 0.000
_refine_ls_structure_factor_coef Fsqd
_refine_ls_weighting_details 'calc w=1/[\s^2^(Fo^2^)+(0.0350P)^2^+0.0300P] where P=(Fo^2^+2Fc^2^)/3'
_refine_ls_weighting_scheme calc
_refine_ls_wR_factor_gt 0.0487
_refine_ls_wR_factor_ref 0.0492
_reflns_number_gt 317
_reflns_number_total 323
_reflns_threshold_expression >2sigma(I)
_cod_data_source_file c4ce01386g2.cif
_cod_data_source_block c:\docume~1\user_2\desktop\300k\1
_cod_depositor_comments 'Adding full bibliography for 7218067--7218068.cif.'
_cod_original_sg_symbol_H-M P6(3)22
_cod_database_code 7218068

loop_
_symmetry_equiv_pos_as_xyz
'x, y, z'
'x-y, x, z+1/2'
'-y, x-y, z'
'-x, -y, z+1/2'
'-x+y, -x, z'
'y, -x+y, z+1/2'
'x-y, -y, -z'
'-x, -x+y, -z'
'y, x, -z'
'-y, -x, -z+1/2'
'-x+y, y, -z+1/2'
'x, x-y, -z+1/2'

loop_
_atom_site_label
_atom_site_type_symbol
_atom_site_fract_x
_atom_site_fract_y
_atom_site_fract_z
_atom_site_U_iso_or_equiv
_atom_site_adp_type
_atom_site_occupancy
_atom_site_symmetry_multiplicity
_atom_site_calc_flag
_atom_site_refinement_flags
_atom_site_disorder_assembly
_atom_site_disorder_group
Zn1 Zn 0.3333 0.6667 0.2500 0.0161(3) Uani 1 6 d S . .
O1 O 0.11034(18) 0.69483(18) 0.10519(13) 0.0263(4) Uani 1 1 d . . .
N1 N 0.0000 1.0000 0.2500 0.0539(14) Uani 1 6 d SD . .
C1 C 0.0000 0.5622(3) 0.0000 0.0306(6) Uani 1 2 d S . .
H1 H 0.0000 0.4346 0.0000 0.037 Uiso 1 2 d S . .
H1A H 0.0230 0.8928 0.1740 0.080 Uiso 0.50 1 d PD A -1
H1B H 0.0000 1.0000 0.3751 0.080 Uiso 0.50 3 d SPD B -1

loop_
_atom_site_aniso_label
_atom_site_aniso_U_11
_atom_site_aniso_U_22
_atom_site_aniso_U_33
_atom_site_aniso_U_23
_atom_site_aniso_U_13
_atom_site_aniso_U_12
Zn1 0.0183(3) 0.0183(3) 0.0115(3) 0.000 0.000 0.00917(14)
O1 0.0273(7) 0.0306(8) 0.0234(7) -0.0088(5) -0.0128(5) 0.0163(6)
N1 0.0357(14) 0.0357(14) 0.090(4) 0.000 0.000 0.0178(7)
C1 0.0330(13) 0.0251(8) 0.0363(13) -0.0113(6) -0.0227(12) 0.0165(6)

loop_
_atom_type_symbol
_atom_type_description
_atom_type_scat_dispersion_real
_atom_type_scat_dispersion_imag
_atom_type_scat_source
C C 0.0033 0.0016 'International Tables Vol C Tables 4.2.6.8 and 6.1.1.4'
H H 0.0000 0.0000 'International Tables Vol C Tables 4.2.6.8 and 6.1.1.4'
N N 0.0061 0.0033 'International Tables Vol C Tables 4.2.6.8 and 6.1.1.4'
O O 0.0106 0.0060 'International Tables Vol C Tables 4.2.6.8 and 6.1.1.4'
Zn Zn 0.2839 1.4301 'International Tables Vol C Tables 4.2.6.8 and 6.1.1.4'

loop_
_geom_angle_atom_site_label_1
_geom_angle_atom_site_label_2
_geom_angle_atom_site_label_3
_geom_angle
_geom_angle_site_symmetry_1
_geom_angle_site_symmetry_3
O1 Zn1 O1 81.97(6) 10_665 .
O1 Zn1 O1 91.52(4) 10_665 12_565
O1 Zn1 O1 95.83(7) . 12_565
O1 Zn1 O1 95.83(7) 10_665 5_565
O1 Zn1 O1 91.52(4) . 5_565
O1 Zn1 O1 170.26(6) 12_565 5_565
O1 Zn1 O1 170.30(6) 10_665 3_665
O1 Zn1 O1 91.52(4) . 3_665
O1 Zn1 O1 81.95(6) 12_565 3_665
O1 Zn1 O1 91.51(4) 5_565 3_665
O1 Zn1 O1 91.52(4) 10_665 11
O1 Zn1 O1 170.30(6) . 11
O1 Zn1 O1 91.51(4) 12_565 11
O1 Zn1 O1 81.95(6) 5_565 11
O1 Zn1 O1 95.80(7) 3_665 11
C1 O1 Zn1 122.96(13) . .
H1A N1 H1B 125.216(1) . .
O1 C1 O1 125.8(2) . 8
O1 C1 H1 117.08(12) . .
O1 C1 H1 117.08(12) 8 .

loop_
_geom_bond_atom_site_label_1
_geom_bond_atom_site_label_2
_geom_bond_distance
_geom_bond_site_symmetry_2
Zn1 O1 2.1054(11) 10_665
Zn1 O1 2.1054(11) .
Zn1 O1 2.1057(11) 12_565
Zn1 O1 2.1057(11) 5_565
Zn1 O1 2.1060(11) 3_665
Zn1 O1 2.1060(11) 11
O1 C1 1.2438(16) .
N1 H1A 1.0768 .
N1 H1B 1.0223 .
C1 O1 1.2438(16) 8
C1 H1 0.932(3) .
